data_1512947
loop_
_publ_author_name
'Sergei E. Nefedov'
'Elena V. Kushan'
'Marina A. Uvarova'
'Natalia Yu. Kozitsyna'
'Michael N. Vargaftik'
'Ilya I. Moiseev'

_publ_section_title
;
 Unexpected retention of the Pd-Ba heterobimetallic structure upon
 Pd(mu-OOCMe)4Ba(HOOCMe)4 to 18-crown-6 attachment
;
_journal_name_full
;
Inorganica Chimica Acta
;
_journal_page_first 104
_journal_page_last 108
_journal_paper_doi 10.1016/j.ica.2012.10.008
_journal_volume 395
_journal_year 2013
_chemical_formula_sum 'C32 H62 Ba O20'
_chemical_formula_weight 904.16
_space_group_IT_number 2
_symmetry_cell_setting triclinic
_symmetry_space_group_name_Hall '-P 1'
_symmetry_space_group_name_H-M 'P -1'
_atom_sites_solution_hydrogens geom
_atom_sites_solution_primary direct
_atom_sites_solution_secondary difmap
_cell_angle_alpha 79.939(2)
_cell_angle_beta 88.563(2)
_cell_angle_gamma 76.781(2)
_cell_formula_units_Z 1
_cell_length_a 8.0694(9)
_cell_length_b 8.4231(10)
_cell_length_c 16.5708(19)
_cell_measurement_reflns_used 8201
_cell_measurement_temperature 120(2)
_cell_measurement_theta_max 26.11
_cell_measurement_theta_min 2.50
_cell_volume 1079.5(2)
_computing_cell_refinement 'Bruker XSCANS'
_computing_data_collection 'Bruker XSCANS'
_computing_data_reduction 'Bruker SHELXTL'
_computing_molecular_graphics 'Bruker SHELXTL'
_computing_publication_material 'Bruker SHELXTL'
_computing_structure_refinement 'SHELXL-97 (Sheldrick, 1997)'
_computing_structure_solution 'SHELXS-97 (Sheldrick, 1990)'
_diffrn_ambient_temperature 120(2)
_diffrn_measured_fraction_theta_full 0.980
_diffrn_measured_fraction_theta_max 0.980
_diffrn_measurement_device_type 'Bruker APEX II CCD area detector'
_diffrn_measurement_method '\w scans'
_diffrn_radiation_monochromator graphite
_diffrn_radiation_source 'fine-focus sealed tube'
_diffrn_radiation_type MoK\a
_diffrn_radiation_wavelength 0.71073
_diffrn_reflns_av_R_equivalents 0.0236
_diffrn_reflns_av_sigmaI/netI 0.0295
_diffrn_reflns_limit_h_max 9
_diffrn_reflns_limit_h_min -9
_diffrn_reflns_limit_k_max 10
_diffrn_reflns_limit_k_min -10
_diffrn_reflns_limit_l_max 19
_diffrn_reflns_limit_l_min -19
_diffrn_reflns_number 8317
_diffrn_reflns_theta_full 24.99
_diffrn_reflns_theta_max 24.99
_diffrn_reflns_theta_min 2.50
_exptl_absorpt_coefficient_mu 0.992
_exptl_absorpt_correction_T_max 0.8902
_exptl_absorpt_correction_T_min 0.8574
_exptl_absorpt_correction_type multi-scan
_exptl_absorpt_process_details sadabs
_exptl_crystal_colour colourless
_exptl_crystal_density_diffrn 1.391
_exptl_crystal_density_method 'not measured'
_exptl_crystal_description prizm
_exptl_crystal_F_000 470
_exptl_crystal_size_max 0.16
_exptl_crystal_size_mid 0.14
_exptl_crystal_size_min 0.12
_refine_diff_density_max 1.946
_refine_diff_density_min -1.189
_refine_diff_density_rms 0.077
_refine_ls_extinction_method none
_refine_ls_goodness_of_fit_ref 1.116
_refine_ls_hydrogen_treatment constr
_refine_ls_matrix_type full
_refine_ls_number_parameters 225
_refine_ls_number_reflns 3738
_refine_ls_number_restraints 0
_refine_ls_restrained_S_all 1.116
_refine_ls_R_factor_all 0.0381
_refine_ls_R_factor_gt 0.0381
_refine_ls_shift/su_max 0.001
_refine_ls_shift/su_mean 0.000
_refine_ls_structure_factor_coef Fsqd
_refine_ls_weighting_details 'calc w=1/[\s^2^(Fo^2^)+(0.0500P)^2^+1.5000P] where P=(Fo^2^+2Fc^2^)/3'
_refine_ls_weighting_scheme calc
_refine_ls_wR_factor_gt 0.0982
_refine_ls_wR_factor_ref 0.0982
_reflns_number_gt 3736
_reflns_number_total 3738
_reflns_threshold_expression >2sigma(I)
_cod_data_source_file ICA-2013-395-104-108-1.cif
_cod_data_source_block ba
_cod_original_sg_symbol_H-M P-1
_cod_database_code 1512947

loop_
_symmetry_equiv_pos_as_xyz
'x, y, z'
'-x, -y, -z'

loop_
_atom_site_label
_atom_site_type_symbol
_atom_site_fract_x
_atom_site_fract_y
_atom_site_fract_z
_atom_site_U_iso_or_equiv
_atom_site_adp_type
_atom_site_occupancy
_atom_site_symmetry_multiplicity
_atom_site_calc_flag
_atom_site_refinement_flags
_atom_site_disorder_assembly
_atom_site_disorder_group
Ba1 Ba 0.0000 0.0000 0.0000 0.03405(12) Uani 1 2 d S . .
O1A O -0.1891(14) 0.0357(11) 0.1406(6) 0.072(3) Uani 0.50 1 d P A 1
O1B O -0.1073(11) 0.0720(12) 0.1547(5) 0.064(2) Uani 0.50 1 d P A 2
O2 O -0.2433(4) 0.2631(4) 0.05676(18) 0.0591(6) Uani 1 1 d . A .
O3 O 0.0716(6) -0.2825(5) 0.1222(3) 0.0490(4) Uani 0.70 1 d P A 1
O4 O 0.2930(5) -0.0612(6) 0.0987(3) 0.0490(4) Uani 0.70 1 d P A 1
O5 O 0.1797(6) 0.2463(5) -0.0003(3) 0.0490(4) Uani 0.70 1 d P . 1
C3 C 0.2460(8) -0.3284(8) 0.1497(4) 0.0490(4) Uani 0.70 1 d P A 1
H3A H 0.3199 -0.3706 0.1059 0.059 Uiso 0.70 1 calc PR A 1
H3B H 0.2599 -0.4176 0.1983 0.059 Uiso 0.70 1 calc PR A 1
C4 C 0.2973(8) -0.1803(9) 0.1714(4) 0.0490(4) Uani 0.70 1 d P A 1
H4A H 0.2179 -0.1324 0.2120 0.059 Uiso 0.70 1 calc PR A 1
H4B H 0.4134 -0.2135 0.1958 0.059 Uiso 0.70 1 calc PR A 1
C5 C 0.3403(8) 0.0851(8) 0.1146(4) 0.0490(4) Uani 0.70 1 d P A 1
H5A H 0.4537 0.0550 0.1418 0.059 Uiso 0.70 1 calc PR A 1
H5B H 0.2567 0.1410 0.1512 0.059 Uiso 0.70 1 calc PR A 1
C6 C 0.3448(8) 0.2003(8) 0.0334(4) 0.0490(4) Uani 0.70 1 d P A 1
H6A H 0.3831 0.2996 0.0422 0.059 Uiso 0.70 1 calc PR A 1
H6B H 0.4248 0.1431 -0.0043 0.059 Uiso 0.70 1 calc PR A 1
C7 C 0.0101(10) -0.4170(8) 0.1084(4) 0.0490(4) Uani 0.70 1 d P A 1
H7A H 0.0175 -0.4989 0.1596 0.059 Uiso 0.70 1 calc PR A 1
H7B H 0.0793 -0.4714 0.0664 0.059 Uiso 0.70 1 calc PR A 1
C8 C -0.1733(8) -0.3557(8) 0.0792(4) 0.0490(4) Uani 0.70 1 d P . 1
H8A H -0.2224 -0.4508 0.0737 0.059 Uiso 0.70 1 calc PR . 1
H8B H -0.2409 -0.2951 0.1197 0.059 Uiso 0.70 1 calc PR . 1
O3A O 0.1401(16) -0.2529(14) 0.1293(8) 0.0618(11) Uani 0.30 1 d P A 2
O4A O 0.3038(15) 0.0114(14) 0.0721(8) 0.0618(11) Uani 0.30 1 d P A 2
O5A O 0.1263(15) 0.2881(14) -0.0335(8) 0.0618(11) Uani 0.30 1 d P . 2
C3A C 0.313(2) -0.259(2) 0.1508(11) 0.0618(11) Uani 0.30 1 d P A 2
H3AA H 0.3904 -0.3117 0.1109 0.074 Uiso 0.30 1 calc PR A 2
H3AB H 0.3408 -0.3273 0.2057 0.074 Uiso 0.30 1 calc PR A 2
C4A C 0.338(2) -0.093(2) 0.1511(12) 0.0618(11) Uani 0.30 1 d P A 2
H4AA H 0.2625 -0.0415 0.1919 0.074 Uiso 0.30 1 calc PR A 2
H4AB H 0.4573 -0.1009 0.1677 0.074 Uiso 0.30 1 calc PR A 2
C5A C 0.345(2) 0.163(2) 0.0689(13) 0.0618(11) Uani 0.30 1 d P A 2
H5AA H 0.4679 0.1470 0.0808 0.074 Uiso 0.30 1 calc PR A 2
H5AB H 0.2798 0.2226 0.1103 0.074 Uiso 0.30 1 calc PR A 2
C6A C 0.301(2) 0.2630(19) -0.0169(11) 0.0618(11) Uani 0.30 1 d P A 2
H6AA H 0.3316 0.3713 -0.0211 0.074 Uiso 0.30 1 calc PR A 2
H6AB H 0.3670 0.2030 -0.0579 0.074 Uiso 0.30 1 calc PR A 2
C7A C 0.115(2) -0.4121(19) 0.1230(11) 0.0618(11) Uani 0.30 1 d P A 2
H7AA H 0.1521 -0.4905 0.1746 0.074 Uiso 0.30 1 calc PR A 2
H7AB H 0.1837 -0.4548 0.0777 0.074 Uiso 0.30 1 calc PR A 2
C8A C -0.071(3) -0.396(2) 0.1068(12) 0.0618(11) Uani 0.30 1 d P . 2
H8AA H -0.0919 -0.5062 0.1039 0.074 Uiso 0.30 1 calc PR . 2
H8AB H -0.1382 -0.3539 0.1526 0.074 Uiso 0.30 1 calc PR . 2
O6 O 0.0134(4) 0.2226(4) 0.42200(19) 0.0637(8) Uani 1 1 d . . .
O7 O 0.2325(4) 0.4420(5) 0.3618(2) 0.0699(9) Uani 1 1 d . . .
O8 O 0.2728(4) 0.6589(4) 0.47606(19) 0.0600(7) Uani 1 1 d . . .
O9 O -0.3006(7) 0.7458(11) 0.2726(3) 0.145(2) Uani 1 1 d . . .
O10 O -0.1026(6) 0.8723(5) 0.2939(2) 0.0826(11) Uani 1 1 d . . .
H10E H -0.1302 0.9220 0.2459 0.124 Uiso 1 1 calc R . .
C1 C -0.2348(6) 0.1926(6) 0.1278(3) 0.0591(6) Uani 1 1 d . . .
C2 C -0.3347(6) 0.2758(6) 0.1926(3) 0.0602(11) Uani 1 1 d . A .
H2A H -0.4402 0.3494 0.1682 0.090 Uiso 1 1 calc R . .
H2B H -0.2668 0.3406 0.2154 0.090 Uiso 1 1 calc R . .
H2C H -0.3623 0.1917 0.2363 0.090 Uiso 1 1 calc R . .
C9 C 0.0899(9) 0.2337(8) 0.3448(3) 0.0802(15) Uani 1 1 d . . .
H9A H 0.0167 0.3212 0.3049 0.096 Uiso 1 1 calc R . .
H9B H 0.1051 0.1272 0.3249 0.096 Uiso 1 1 calc R . .
C10 C 0.2581(8) 0.2741(8) 0.3529(4) 0.0821(16) Uani 1 1 d . . .
H10A H 0.3208 0.2018 0.4014 0.099 Uiso 1 1 calc R . .
H10B H 0.3267 0.2549 0.3037 0.099 Uiso 1 1 calc R . .
C11 C 0.3824(6) 0.4904(8) 0.3785(3) 0.0735(14) Uani 1 1 d . . .
H11A H 0.4586 0.4852 0.3308 0.088 Uiso 1 1 calc R . .
H11B H 0.4433 0.4143 0.4264 0.088 Uiso 1 1 calc R . .
C12 C 0.3369(6) 0.6610(8) 0.3957(3) 0.0706(14) Uani 1 1 d . . .
H12A H 0.4386 0.7089 0.3905 0.085 Uiso 1 1 calc R . .
H12B H 0.2496 0.7307 0.3555 0.085 Uiso 1 1 calc R . .
C13 C 0.2247(7) 0.8175(7) 0.4974(4) 0.0728(14) Uani 1 1 d . . .
H13A H 0.1386 0.8901 0.4575 0.087 Uiso 1 1 calc R . .
H13B H 0.3251 0.8671 0.4956 0.087 Uiso 1 1 calc R . .
C14 C -0.1533(7) 0.1944(7) 0.4192(4) 0.0716(13) Uani 1 1 d . . .
H14A H -0.1489 0.0904 0.3982 0.086 Uiso 1 1 calc R . .
H14B H -0.2268 0.2865 0.3817 0.086 Uiso 1 1 calc R . .
C15 C -0.2007(10) 0.7722(17) 0.3174(4) 0.145(2) Uani 1 1 d . . .
C16 C -0.1626(7) 0.6774(7) 0.4009(3) 0.0733(13) Uani 1 1 d . . .
H16A H -0.2430 0.6059 0.4150 0.110 Uiso 1 1 calc R . .
H16B H -0.1730 0.7541 0.4400 0.110 Uiso 1 1 calc R . .
H16C H -0.0463 0.6091 0.4034 0.110 Uiso 1 1 calc R . .

loop_
_atom_site_aniso_label
_atom_site_aniso_U_11
_atom_site_aniso_U_22
_atom_site_aniso_U_33
_atom_site_aniso_U_23
_atom_site_aniso_U_13
_atom_site_aniso_U_12
Ba1 0.03691(17) 0.03267(17) 0.03116(17) -0.00324(11) -0.00092(11) -0.00665(11)
O1A 0.107(8) 0.045(4) 0.049(5) 0.001(3) 0.024(5) 0.003(5)
O1B 0.068(5) 0.067(6) 0.038(4) 0.003(3) 0.007(4) 0.015(4)
O2 0.0710(16) 0.0540(14) 0.0447(12) -0.0067(10) 0.0066(12) -0.0009(12)
O3 0.0527(10) 0.0464(10) 0.0455(9) 0.0005(8) -0.0070(8) -0.0119(8)
O4 0.0527(10) 0.0464(10) 0.0455(9) 0.0005(8) -0.0070(8) -0.0119(8)
O5 0.0527(10) 0.0464(10) 0.0455(9) 0.0005(8) -0.0070(8) -0.0119(8)
C3 0.0527(10) 0.0464(10) 0.0455(9) 0.0005(8) -0.0070(8) -0.0119(8)
C4 0.0527(10) 0.0464(10) 0.0455(9) 0.0005(8) -0.0070(8) -0.0119(8)
C5 0.0527(10) 0.0464(10) 0.0455(9) 0.0005(8) -0.0070(8) -0.0119(8)
C6 0.0527(10) 0.0464(10) 0.0455(9) 0.0005(8) -0.0070(8) -0.0119(8)
C7 0.0527(10) 0.0464(10) 0.0455(9) 0.0005(8) -0.0070(8) -0.0119(8)
C8 0.0527(10) 0.0464(10) 0.0455(9) 0.0005(8) -0.0070(8) -0.0119(8)
O3A 0.063(3) 0.046(2) 0.074(3) -0.013(2) 0.003(2) -0.005(2)
O4A 0.063(3) 0.046(2) 0.074(3) -0.013(2) 0.003(2) -0.005(2)
O5A 0.063(3) 0.046(2) 0.074(3) -0.013(2) 0.003(2) -0.005(2)
C3A 0.063(3) 0.046(2) 0.074(3) -0.013(2) 0.003(2) -0.005(2)
C4A 0.063(3) 0.046(2) 0.074(3) -0.013(2) 0.003(2) -0.005(2)
C5A 0.063(3) 0.046(2) 0.074(3) -0.013(2) 0.003(2) -0.005(2)
C6A 0.063(3) 0.046(2) 0.074(3) -0.013(2) 0.003(2) -0.005(2)
C7A 0.063(3) 0.046(2) 0.074(3) -0.013(2) 0.003(2) -0.005(2)
C8A 0.063(3) 0.046(2) 0.074(3) -0.013(2) 0.003(2) -0.005(2)
O6 0.070(2) 0.069(2) 0.0512(17) -0.0138(15) -0.0013(15) -0.0106(16)
O7 0.0555(18) 0.077(2) 0.070(2) -0.0072(17) -0.0008(16) -0.0032(16)
O8 0.0605(18) 0.0609(18) 0.0517(17) 0.0016(14) 0.0002(14) -0.0085(14)
O9 0.097(3) 0.290(7) 0.064(2) -0.011(3) -0.0108(19) -0.090(4)
O10 0.116(3) 0.075(2) 0.0489(19) 0.0013(17) -0.0002(19) -0.016(2)
C1 0.0710(16) 0.0540(14) 0.0447(12) -0.0067(10) 0.0066(12) -0.0009(12)
C2 0.063(3) 0.067(3) 0.051(2) -0.021(2) 0.009(2) -0.008(2)
C9 0.106(4) 0.081(4) 0.056(3) -0.024(3) 0.009(3) -0.018(3)
C10 0.088(4) 0.084(4) 0.064(3) -0.017(3) 0.023(3) 0.002(3)
C11 0.050(3) 0.107(4) 0.054(3) -0.010(3) 0.005(2) -0.002(3)
C12 0.052(3) 0.099(4) 0.057(3) 0.004(3) 0.003(2) -0.023(3)
C13 0.064(3) 0.061(3) 0.090(4) -0.003(3) -0.002(3) -0.015(2)
C14 0.071(3) 0.066(3) 0.080(3) -0.026(3) -0.013(3) -0.009(2)
C15 0.097(3) 0.290(7) 0.064(2) -0.011(3) -0.0108(19) -0.090(4)
C16 0.070(3) 0.079(3) 0.066(3) 0.003(3) -0.003(2) -0.019(3)

loop_
_atom_type_symbol
_atom_type_description
_atom_type_scat_dispersion_real
_atom_type_scat_dispersion_imag
_atom_type_scat_source
C C 0.0033 0.0016 'International Tables Vol C Tables 4.2.6.8 and 6.1.1.4'
H H 0.0000 0.0000 'International Tables Vol C Tables 4.2.6.8 and 6.1.1.4'
O O 0.0106 0.0060 'International Tables Vol C Tables 4.2.6.8 and 6.1.1.4'
Ba Ba -0.3244 2.2819 'International Tables Vol C Tables 4.2.6.8 and 6.1.1.4'

loop_
_geom_angle_atom_site_label_1
_geom_angle_atom_site_label_2
_geom_angle_atom_site_label_3
_geom_angle
_geom_angle_site_symmetry_1
_geom_angle_site_symmetry_3
O1A Ba1 O1A 180.0 2 .
O1A Ba1 O4A 94.4(3) 2 2
O1A Ba1 O4A 85.6(3) . 2
O1A Ba1 O4A 85.6(3) 2 .
O1A Ba1 O4A 94.4(3) . .
O4A Ba1 O4A 180.0 2 .
O1A Ba1 O5 99.6(2) 2 2
O1A Ba1 O5 80.4(2) . 2
O4A Ba1 O5 45.7(3) 2 2
O4A Ba1 O5 134.3(3) . 2
O1A Ba1 O5 80.4(2) 2 .
O1A Ba1 O5 99.6(2) . .
O4A Ba1 O5 134.3(3) 2 .
O4A Ba1 O5 45.7(3) . .
O5 Ba1 O5 180.0 2 .
O1A Ba1 O3A 69.8(3) 2 2
O1A Ba1 O3A 110.2(3) . 2
O4A Ba1 O3A 61.5(4) 2 2
O4A Ba1 O3A 118.5(4) . 2
O5 Ba1 O3A 105.7(3) 2 2
O5 Ba1 O3A 74.3(3) . 2
O1A Ba1 O3A 110.2(3) 2 .
O1A Ba1 O3A 69.8(3) . .
O4A Ba1 O3A 118.5(4) 2 .
O4A Ba1 O3A 61.5(4) . .
O5 Ba1 O3A 74.3(3) 2 .
O5 Ba1 O3A 105.7(3) . .
O3A Ba1 O3A 179.999(1) 2 .
O1A Ba1 O3 66.6(2) 2 2
O1A Ba1 O3 113.4(2) . 2
O4A Ba1 O3 75.4(3) 2 2
O4A Ba1 O3 104.6(3) . 2
O5 Ba1 O3 119.25(13) 2 2
O5 Ba1 O3 60.75(13) . 2
O3A Ba1 O3 13.9(2) 2 2
O3A Ba1 O3 166.1(2) . 2
O1A Ba1 O3 113.4(2) 2 .
O1A Ba1 O3 66.6(2) . .
O4A Ba1 O3 104.6(3) 2 .
O4A Ba1 O3 75.4(3) . .
O5 Ba1 O3 60.75(13) 2 .
O5 Ba1 O3 119.24(13) . .
O3A Ba1 O3 166.1(2) 2 .
O3A Ba1 O3 13.9(2) . .
O3 Ba1 O3 180.0 2 .
O1A Ba1 O5A 103.8(3) 2 2
O1A Ba1 O5A 76.2(3) . 2
O4A Ba1 O5A 59.6(4) 2 2
O4A Ba1 O5A 120.4(4) . 2
O5 Ba1 O5A 14.3(2) 2 2
O5 Ba1 O5A 165.7(2) . 2
O3A Ba1 O5A 120.0(4) 2 2
O3A Ba1 O5A 60.0(4) . 2
O3 Ba1 O5A 133.5(3) 2 2
O3 Ba1 O5A 46.5(3) . 2
O1A Ba1 O5A 76.2(3) 2 .
O1A Ba1 O5A 103.8(3) . .
O4A Ba1 O5A 120.4(4) 2 .
O4A Ba1 O5A 59.6(4) . .
O5 Ba1 O5A 165.7(2) 2 .
O5 Ba1 O5A 14.3(2) . .
O3A Ba1 O5A 60.0(4) 2 .
O3A Ba1 O5A 120.0(4) . .
O3 Ba1 O5A 46.5(3) 2 .
O3 Ba1 O5A 133.5(3) . .
O5A Ba1 O5A 180.0 2 .
C1 O1A Ba1 98.1(5) . .
C1 O1B Ba1 95.9(5) . .
C1 O2 Ba1 94.2(3) . .
C7 O3 C3 112.8(5) . .
C7 O3 Ba1 116.4(3) . .
C3 O3 Ba1 113.4(3) . .
C4 O4 C5 111.8(5) . .
C4 O4 Ba1 115.2(3) . .
C5 O4 Ba1 114.6(3) . .
C6 O5 C8 111.2(5) . 2
C6 O5 Ba1 118.3(4) . .
C8 O5 Ba1 113.2(3) 2 .
O3 C3 C4 109.5(5) . .
O3 C3 H3A 109.8 . .
C4 C3 H3A 109.8 . .
O3 C3 H3B 109.8 . .
C4 C3 H3B 109.8 . .
H3A C3 H3B 108.2 . .
O4 C4 C3 108.5(5) . .
O4 C4 H4A 110.0 . .
C3 C4 H4A 110.0 . .
O4 C4 H4B 110.0 . .
C3 C4 H4B 110.0 . .
H4A C4 H4B 108.4 . .
O4 C5 C6 108.5(5) . .
O4 C5 H5A 110.0 . .
C6 C5 H5A 110.0 . .
O4 C5 H5B 110.0 . .
C6 C5 H5B 110.0 . .
H5A C5 H5B 108.4 . .
O5 C6 C5 107.7(5) . .
O5 C6 H6A 110.2 . .
C5 C6 H6A 110.2 . .
O5 C6 H6B 110.2 . .
C5 C6 H6B 110.2 . .
H6A C6 H6B 108.5 . .
O3 C7 C8 108.7(5) . .
O3 C7 H7A 110.0 . .
C8 C7 H7A 110.0 . .
O3 C7 H7B 110.0 . .
C8 C7 H7B 110.0 . .
H7A C7 H7B 108.3 . .
O5 C8 C7 109.0(5) 2 .
O5 C8 H8A 109.9 2 .
C7 C8 H8A 109.9 . .
O5 C8 H8B 109.9 2 .
C7 C8 H8B 109.9 . .
H8A C8 H8B 108.3 . .
C3A O3A C7A 111.8(13) . .
C3A O3A Ba1 114.9(10) . .
C7A O3A Ba1 115.0(10) . .
C5A O4A C4A 112.8(14) . .
C5A O4A Ba1 119.1(10) . .
C4A O4A Ba1 113.6(10) . .
C8A O5A C6A 113.9(14) 2 .
C8A O5A Ba1 116.7(10) 2 .
C6A O5A Ba1 114.4(9) . .
O3A C3A C4A 110.9(14) . .
O3A C3A H3AA 109.5 . .
C4A C3A H3AA 109.5 . .
O3A C3A H3AB 109.5 . .
C4A C3A H3AB 109.5 . .
H3AA C3A H3AB 108.0 . .
O4A C4A C3A 112.1(15) . .
O4A C4A H4AA 109.2 . .
C3A C4A H4AA 109.2 . .
O4A C4A H4AB 109.2 . .
C3A C4A H4AB 109.2 . .
H4AA C4A H4AB 107.9 . .
O4A C5A C6A 108.0(15) . .
O4A C5A H5AA 110.1 . .
C6A C5A H5AA 110.1 . .
O4A C5A H5AB 110.1 . .
C6A C5A H5AB 110.1 . .
H5AA C5A H5AB 108.4 . .
O5A C6A C5A 110.3(14) . .
O5A C6A H6AA 109.6 . .
C5A C6A H6AA 109.6 . .
O5A C6A H6AB 109.6 . .
C5A C6A H6AB 109.6 . .
H6AA C6A H6AB 108.1 . .
O3A C7A C8A 108.1(13) . .
O3A C7A H7AA 110.1 . .
C8A C7A H7AA 110.1 . .
O3A C7A H7AB 110.1 . .
C8A C7A H7AB 110.1 . .
H7AA C7A H7AB 108.4 . .
O5A C8A C7A 111.4(15) 2 .
O5A C8A H8AA 109.3 2 .
C7A C8A H8AA 109.3 . .
O5A C8A H8AB 109.3 2 .
C7A C8A H8AB 109.3 . .
H8AA C8A H8AB 108.0 . .
C9 O6 C14 112.4(4) . .
C11 O7 C10 114.3(4) . .
C13 O8 C12 113.2(4) . .
C15 O10 H10E 109.5 . .
O2 C1 O1A 117.2(6) . .
O2 C1 O1B 121.2(5) . .
O1A C1 O1B 38.3(5) . .
O2 C1 C2 120.3(4) . .
O1A C1 C2 118.5(5) . .
O1B C1 C2 115.3(5) . .
O2 C1 Ba1 63.5(2) . .
O1A C1 Ba1 58.9(4) . .
O1B C1 Ba1 60.4(4) . .
C2 C1 Ba1 175.7(3) . .
C1 C2 H2A 109.5 . .
C1 C2 H2B 109.5 . .
H2A C2 H2B 109.5 . .
C1 C2 H2C 109.5 . .
H2A C2 H2C 109.5 . .
H2B C2 H2C 109.5 . .
O6 C9 C10 108.4(5) . .
O6 C9 H9A 110.0 . .
C10 C9 H9A 110.0 . .
O6 C9 H9B 110.0 . .
C10 C9 H9B 110.0 . .
H9A C9 H9B 108.4 . .
O7 C10 C9 109.1(5) . .
O7 C10 H10A 109.9 . .
C9 C10 H10A 109.9 . .
O7 C10 H10B 109.9 . .
C9 C10 H10B 109.9 . .
H10A C10 H10B 108.3 . .
O7 C11 C12 109.1(4) . .
O7 C11 H11A 109.9 . .
C12 C11 H11A 109.9 . .
O7 C11 H11B 109.9 . .
C12 C11 H11B 109.9 . .
H11A C11 H11B 108.3 . .
O8 C12 C11 109.4(4) . .
O8 C12 H12A 109.8 . .
C11 C12 H12A 109.8 . .
O8 C12 H12B 109.8 . .
C11 C12 H12B 109.8 . .
H12A C12 H12B 108.2 . .
O8 C13 C14 109.9(4) . 2_566
O8 C13 H13A 109.7 . .
C14 C13 H13A 109.7 2_566 .
O8 C13 H13B 109.7 . .
C14 C13 H13B 109.7 2_566 .
H13A C13 H13B 108.2 . .
O6 C14 C13 109.3(4) . 2_566
O6 C14 H14A 109.8 . .
C13 C14 H14A 109.8 2_566 .
O6 C14 H14B 109.8 . .
C13 C14 H14B 109.8 2_566 .
H14A C14 H14B 108.3 . .
O9 C15 O10 122.8(8) . .
O9 C15 C16 122.8(9) . .
O10 C15 C16 114.0(6) . .
C15 C16 H16A 109.5 . .
C15 C16 H16B 109.5 . .
H16A C16 H16B 109.5 . .
C15 C16 H16C 109.5 . .
H16A C16 H16C 109.5 . .
H16B C16 H16C 109.5 . .

loop_
_geom_bond_atom_site_label_1
_geom_bond_atom_site_label_2
_geom_bond_distance
_geom_bond_site_symmetry_2
Ba1 O1A 2.776(9) 2
Ba1 O1A 2.776(9) .
Ba1 O4A 2.782(12) 2
Ba1 O4A 2.782(12) .
Ba1 O5 2.789(4) 2
Ba1 O5 2.789(4) .
Ba1 O3A 2.798(13) 2
Ba1 O3A 2.798(13) .
Ba1 O3 2.800(4) 2
Ba1 O3 2.800(4) .
Ba1 O5A 2.805(12) 2
Ba1 O5A 2.805(12) .
O1A C1 1.269(10) .
O1B C1 1.294(10) .
O2 C1 1.219(5) .
O3 C7 1.391(8) .
O3 C3 1.435(7) .
O4 C4 1.422(8) .
O4 C5 1.437(7) .
O5 C6 1.401(8) .
O5 C8 1.457(7) 2
C3 C4 1.503(9) .
C3 H3A 0.9900 .
C3 H3B 0.9900 .
C4 H4A 0.9900 .
C4 H4B 0.9900 .
C5 C6 1.520(8) .
C5 H5A 0.9900 .
C5 H5B 0.9900 .
C6 H6A 0.9900 .
C6 H6B 0.9900 .
C7 C8 1.513(9) .
C7 H7A 0.9900 .
C7 H7B 0.9900 .
C8 O5 1.456(7) 2
C8 H8A 0.9900 .
C8 H8B 0.9900 .
O3A C3A 1.43(2) .
O3A C7A 1.422(19) .
O4A C5A 1.38(2) .
O4A C4A 1.44(2) .
O5A C8A 1.40(2) 2
O5A C6A 1.40(2) .
C3A C4A 1.46(2) .
C3A H3AA 0.9900 .
C3A H3AB 0.9900 .
C4A H4AA 0.9900 .
C4A H4AB 0.9900 .
C5A C6A 1.53(2) .
C5A H5AA 0.9900 .
C5A H5AB 0.9900 .
C6A H6AA 0.9900 .
C6A H6AB 0.9900 .
C7A C8A 1.51(2) .
C7A H7AA 0.9900 .
C7A H7AB 0.9900 .
C8A O5A 1.40(2) 2
C8A H8AA 0.9900 .
C8A H8AB 0.9900 .
O6 C9 1.404(6) .
O6 C14 1.422(6) .
O7 C11 1.409(6) .
O7 C10 1.415(7) .
O8 C13 1.408(6) .
O8 C12 1.416(6) .
O9 C15 1.192(8) .
O10 C15 1.290(10) .
O10 H10E 0.8400 .
C1 C2 1.501(6) .
C2 H2A 0.9800 .
C2 H2B 0.9800 .
C2 H2C 0.9800 .
C9 C10 1.488(9) .
C9 H9A 0.9900 .
C9 H9B 0.9900 .
C10 H10A 0.9900 .
C10 H10B 0.9900 .
C11 C12 1.476(8) .
C11 H11A 0.9900 .
C11 H11B 0.9900 .
C12 H12A 0.9900 .
C12 H12B 0.9900 .
C13 C14 1.480(8) 2_566
C13 H13A 0.9900 .
C13 H13B 0.9900 .
C14 C13 1.480(8) 2_566
C14 H14A 0.9900 .
C14 H14B 0.9900 .
C15 C16 1.473(10) .
C16 H16A 0.9800 .
C16 H16B 0.9800 .
C16 H16C 0.9800 .
